data_1569978
loop_
_publ_author_name
'Qiu, Qianfeng'
'Qi, Qingkai'
'Usuba, Junichi'
'Lee, Karina'
'Aprahamian, Ivan'
'Han, Grace G. D.'

_publ_section_title
;
 Visible light activated energy storage in solid-state Azo-BF<sub>2</sub>
 switches.
;
_journal_issue 41
_journal_name_full 'Chemical science'
_journal_page_first 11359
_journal_page_last 11364
_journal_paper_doi 10.1039/d3sc03465h
_journal_volume 14
_journal_year 2023
_chemical_formula_moiety 'C27 H31 B F2 N4 O'
_chemical_formula_sum 'C27 H31 B F2 N4 O'
_chemical_formula_weight 476.37
_space_group_crystal_system triclinic
_space_group_IT_number 2
_space_group_name_Hall '-P 1'
_space_group_name_H-M_alt 'P -1'
_atom_sites_solution_hydrogens geom
_atom_sites_solution_primary dual
_audit_creation_date 2023-04-13
_audit_creation_method
;
Olex2 1.5
(compiled 2023.03.06 svn.rbb2c1857 for OlexSys, GUI svn.r6748)
;
_audit_update_record
;
2023-04-20 deposited with the CCDC.	2023-09-18 downloaded from the CCDC.
;
_cell_angle_alpha 72.158(3)
_cell_angle_beta 82.260(3)
_cell_angle_gamma 72.295(3)
_cell_formula_units_Z 2
_cell_length_a 7.9997(3)
_cell_length_b 11.4194(4)
_cell_length_c 14.6997(6)
_cell_measurement_reflns_used 15652
_cell_measurement_temperature 99.9(6)
_cell_measurement_theta_max 80.1490
_cell_measurement_theta_min 3.1550
_cell_volume 1216.44(8)
_computing_cell_refinement 'CrysAlisPro 1.171.42.89a (Rigaku OD, 2023)'
_computing_data_collection 'CrysAlisPro 1.171.42.89a (Rigaku OD, 2023)'
_computing_data_reduction 'CrysAlisPro 1.171.42.89a (Rigaku OD, 2023)'
_computing_molecular_graphics 'Olex2 1.5 (Dolomanov et al., 2009)'
_computing_publication_material 'Olex2 1.5 (Dolomanov et al., 2009)'
_computing_structure_refinement 'SHELXL 2018/3 (Sheldrick, 2015)'
_computing_structure_solution 'SHELXT  (Sheldrick, 2015)'
_diffrn_ambient_environment N~2~
_diffrn_ambient_temperature 99.9(6)
_diffrn_detector 'Hybrid Pixel Array Detector'
_diffrn_detector_area_resol_mean 10.0000
_diffrn_detector_type HyPix
_diffrn_measured_fraction_theta_full 0.999
_diffrn_measured_fraction_theta_max 0.975
_diffrn_measurement_details
;
List of Runs (angles in degrees, time in seconds):

  # Type    Start    End  Width  t~exp~   \w     \q     \k     \f   Frames
#--------------------------------------------------------------------------
  1  \w    -11.00  77.00   0.50    0.29    --   47.10 -93.00 120.00  176
  2  \w   -163.00 -85.00   0.50    1.16    --  -91.75 -93.00 120.00  156
  3  \w    -78.00 -19.00   0.50    1.16    --  -91.75  93.00-127.00  118
  4  \w    106.00 178.00   0.50    1.16    --  113.25  93.00-127.00  144
  5  \w     42.00 104.00   0.50    1.16    --  113.25 -93.00 120.00  124
  6  \w    -39.00  28.00   0.50    0.29    --  -47.10  19.00-150.00  134
  7  \w    -39.00  28.00   0.50    0.29    --  -47.10  19.00-120.00  134
  8  \w    -47.00  26.00   0.50    0.29    --  -47.10  37.00 150.00  146
  9  \w    -77.00  26.00   0.50    0.29    --  -47.10  93.00-127.00  206
 10  \w     36.00  93.00   0.50    0.29    --   47.10-125.00 150.00  114
 11  \w     35.00 120.00   0.50    0.29    --   47.10  37.00 -90.00  170
 12  \w    -53.00 -20.00   0.50    1.16    --  -91.75  45.00-120.00   66
 13  \w    -53.00 -20.00   0.50    1.16    --  -91.75  45.00  90.00   66
 14  \w   -163.00-106.00   0.50    1.16    --  -91.75 -61.00 150.00  114
 15  \w    -53.00 -20.00   0.50    1.16    --  -91.75  45.00 150.00   66
 16  \w   -163.00-106.00   0.50    1.16    --  -91.75 -61.00-150.00  114
 17  \w     42.00  69.00   0.50    1.16    --  113.25 -61.00-150.00   54
 18  \w     42.00 104.00   0.50    1.16    --  113.25 -94.00 -60.00  124
 19  \w     44.00 108.00   0.50    1.16    --  113.25-125.00  30.00  128
 20  \w     42.00 104.00   0.50    1.16    --  113.25 -94.00-150.00  124
 21  \w     42.00 104.00   0.50    1.16    --  113.25 -94.00-180.00  124
 22  \w     42.00  69.00   0.50    1.16    --  113.25 -61.00 -30.00   54
 23  \w     42.00  69.00   0.50    1.16    --  113.25 -61.00 -90.00   54
 24  \w     44.00 108.00   0.50    1.16    --  113.25-125.00  60.00  128
 25  \w     42.00 104.00   0.50    1.16    --  113.25 -94.00 150.00  124
 26  \w     43.00 105.00   0.50    1.16    --  113.25-104.00 -82.45  124
 27  \w    101.00 178.00   0.50    1.16    --  113.25  45.00-150.00  154
 28  \w     42.00 104.00   0.50    1.16    --  113.25 -94.00 -90.00  124
 29  \w     97.00 178.00   0.50    1.16    --  113.25 125.00 -90.00  162
 30  \w     42.00 104.00   0.50    1.16    --  113.25 -94.00-120.00  124
 31  \w     42.00 104.00   0.50    1.16    --  113.25 -94.00  60.00  124
 32  \w     42.00 104.00   0.50    1.16    --  113.25 -94.00  90.00  124
 33  \w    100.00 178.00   0.50    1.16    --  113.25  15.00-180.00  156
 34  \w    101.00 178.00   0.50    1.16    --  113.25  45.00 -30.00  154
 35  \w    101.00 178.00   0.50    1.16    --  113.25  45.00 -90.00  154
 36  \w    100.00 178.00   0.50    1.16    --  113.25  15.00 120.00  156
 37  \w     42.00  69.00   0.50    1.16    --  113.25 -61.00  60.00   54
 38  \w     44.00 108.00   0.50    1.16    --  113.25-125.00  90.00  128
 39  \w     42.00  69.00   0.50    1.16    --  113.25 -61.00  30.00   54
 40  \w    101.00 178.00   0.50    1.16    --  113.25  30.00  30.00  154
 41  \w    100.00 178.00   0.50    1.16    --  113.25  15.00 -60.00  156
 42  \w     42.00  69.00   0.50    1.16    --  113.25 -61.00 -60.00   54
 43  \w     42.00  94.00   0.50    1.16    --  113.25 -77.00 -30.00  104
 44  \w     42.00  69.00   0.50    1.16    --  113.25 -61.00  90.00   54
 45  \w    100.00 178.00   0.50    1.16    --  113.25  15.00-150.00  156
 46  \w     42.00  69.00   0.50    1.16    --  113.25 -61.00-180.00   54
 47  \w    110.00 178.00   0.50    1.16    --  113.25  77.00-150.00  136
 48  \w     42.00  69.00   0.50    1.16    --  113.25 -61.00   0.00   54
 49  \w   -118.00 -34.00   0.50    0.29    --  -47.10 -46.00  49.27  168
 50  \w   -119.00 -35.00   0.50    0.29    --  -47.10 -43.00 -53.74  168
 51  \w   -118.00 -51.00   0.50    0.29    --  -47.10 -46.00-137.18  134
 52  \w   -119.00 -34.00   0.50    0.29    --  -47.10 -45.00 142.90  170
;
_diffrn_measurement_device 'four-circle diffractometer'
_diffrn_measurement_device_type 'XtaLAB Synergy, Dualflex, HyPix'
_diffrn_measurement_method '\w scans'
_diffrn_orient_matrix_type 'CrysAlisPro convention (1999,Acta A55,543-557)'
_diffrn_orient_matrix_UB_11 0.0796314000
_diffrn_orient_matrix_UB_12 0.0438382000
_diffrn_orient_matrix_UB_13 -0.1017866000
_diffrn_orient_matrix_UB_21 0.1017465000
_diffrn_orient_matrix_UB_22 -0.1400372000
_diffrn_orient_matrix_UB_23 0.0054744000
_diffrn_orient_matrix_UB_31 -0.1557495000
_diffrn_orient_matrix_UB_32 -0.0156387000
_diffrn_orient_matrix_UB_33 -0.0419103000
_diffrn_radiation_monochromator mirror
_diffrn_radiation_probe x-ray
_diffrn_radiation_type 'Cu K\a'
_diffrn_radiation_wavelength 1.54184
_diffrn_reflns_av_R_equivalents 0.0377
_diffrn_reflns_av_unetI/netI 0.0277
_diffrn_reflns_Laue_measured_fraction_full 0.999
_diffrn_reflns_Laue_measured_fraction_max 0.975
_diffrn_reflns_limit_h_max 8
_diffrn_reflns_limit_h_min -10
_diffrn_reflns_limit_k_max 13
_diffrn_reflns_limit_k_min -14
_diffrn_reflns_limit_l_max 18
_diffrn_reflns_limit_l_min -18
_diffrn_reflns_number 25331
_diffrn_reflns_point_group_measured_fraction_full 0.999
_diffrn_reflns_point_group_measured_fraction_max 0.975
_diffrn_reflns_theta_full 67.684
_diffrn_reflns_theta_max 80.234
_diffrn_reflns_theta_min 3.162
_diffrn_source 'micro-focus sealed X-ray tube'
_diffrn_source_current 1
_diffrn_source_type 'PhotonJet (Cu) X-ray Source'
_diffrn_source_voltage 50
_exptl_absorpt_coefficient_mu 0.737
_exptl_absorpt_correction_T_max 1.000
_exptl_absorpt_correction_T_min 0.631
_exptl_absorpt_correction_type gaussian
_exptl_absorpt_process_details
;
CrysAlisPro 1.171.42.89a (Rigaku Oxford Diffraction, 2023)
Numerical absorption correction based on gaussian integration over
a multifaceted crystal model
Empirical absorption correction using spherical harmonics,
implemented in SCALE3 ABSPACK scaling algorithm.
;
_exptl_crystal_colour 'dark yellow'
_exptl_crystal_colour_modifier dark
_exptl_crystal_colour_primary yellow
_exptl_crystal_density_diffrn 1.301
_exptl_crystal_description needle
_exptl_crystal_F_000 504
_exptl_crystal_recrystallization_method 'used as received'
_exptl_crystal_size_max 0.443
_exptl_crystal_size_mid 0.067
_exptl_crystal_size_min 0.025
_refine_diff_density_max 0.225
_refine_diff_density_min -0.220
_refine_diff_density_rms 0.048
_refine_ls_extinction_method none
_refine_ls_goodness_of_fit_ref 1.103
_refine_ls_hydrogen_treatment constr
_refine_ls_matrix_type full
_refine_ls_number_parameters 317
_refine_ls_number_reflns 5193
_refine_ls_number_restraints 0
_refine_ls_restrained_S_all 1.103
_refine_ls_R_factor_all 0.0417
_refine_ls_R_factor_gt 0.0369
_refine_ls_shift/su_max 0.001
_refine_ls_shift/su_mean 0.000
_refine_ls_structure_factor_coef Fsqd
_refine_ls_weighting_details 'w=1/[\s^2^(Fo^2^)+(0.0545P)^2^+0.2589P] where P=(Fo^2^+2Fc^2^)/3'
_refine_ls_weighting_scheme calc
_refine_ls_wR_factor_gt 0.1023
_refine_ls_wR_factor_ref 0.1059
_reflns_Friedel_coverage 0.000
_reflns_number_gt 4543
_reflns_number_total 5193
_reflns_threshold_expression 'I > 2\s(I)'
_cod_data_source_file d3sc03465h2.cif
_cod_data_source_block ia423b
_cod_depositor_comments 'Adding full bibliography for 1569977--1569980.cif.'
_cod_original_cell_volume 1216.43(8)
_cod_database_code 1569978
_shelx_shelxl_version_number 2018/3
_chemical_oxdiff_formula C27H31BF2N4O
_chemical_oxdiff_usercomment AzoBF2-10C
_shelx_space_group_comment
;
The symmetry employed for this shelxl refinement is uniquely defined
by the following loop, which should always be used as a source of
symmetry information in preference to the above space-group names.
They are only intended as comments.
;
_shelx_estimated_absorpt_t_max 0.982
_shelx_estimated_absorpt_t_min 0.736
_olex2_refinement_description
;
1. Fixed Uiso
 At 1.2 times of:
  All C(H) groups, All C(H,H) groups
 At 1.5 times of:
  All C(H,H,H) groups
2.a Secondary CH2 refined with riding coordinates:
 C18(H18A,H18B), C19(H19A,H19B), C20(H20A,H20B), C21(H21A,H21B), C22(H22A,
 H22B), C23(H23A,H23B), C24(H24A,H24B), C25(H25A,H25B), C26(H26A,H26B)
2.b Aromatic/amide H refined with riding coordinates:
 C3(H3), C4(H4), C6(H6), C7(H7), C8(H8), C9(H9), C13(H13), C14(H14), C16(H16),
 C17(H17)
2.c Idealised Me refined as rotating group:
 C27(H27A,H27B,H27C)
;
_olex2_diffrn_ambient_temperature_device 'Oxford Cryosystems'
_olex2_exptl_crystal_mounting_method 'The crystal was mounted on a nylon loop with paratone oil'
_olex2_submission_original_sample_id AzoBF2-10C
_olex2_submission_special_instructions 'No special instructions were received'
_oxdiff_exptl_absorpt_empirical_details
;
Empirical correction (ABSPACK) includes:
- Absorption correction using spherical harmonics
- Frame scaling
;
_oxdiff_exptl_absorpt_empirical_full_max 1.504
_oxdiff_exptl_absorpt_empirical_full_min 0.754

loop_
_space_group_symop_operation_xyz
'x, y, z'
'-x, -y, -z'

loop_
_atom_site_label
_atom_site_type_symbol
_atom_site_fract_x
_atom_site_fract_y
_atom_site_fract_z
_atom_site_U_iso_or_equiv
_atom_site_adp_type
_atom_site_occupancy
_atom_site_site_symmetry_order
_atom_site_calc_flag
_atom_site_refinement_flags_posn
_atom_site_refinement_flags_adp
_atom_site_refinement_flags_occupancy
_atom_site_disorder_assembly
_atom_site_disorder_group
F1 F 1.05746(8) 0.19609(6) 0.87999(5) 0.02051(15) Uani 1 1 d . . . . .
F2 F 1.17227(8) 0.29025(6) 0.73482(4) 0.02049(15) Uani 1 1 d . . . . .
O1 O 0.34574(10) 0.52462(8) 0.65225(6) 0.02305(18) Uani 1 1 d . . . . .
N1 N 1.06885(11) 0.41787(9) 0.85105(6) 0.01693(19) Uani 1 1 d . . . . .
N2 N 0.91895(12) 0.50398(9) 0.83637(7) 0.01869(19) Uani 1 1 d . . . . .
N3 N 1.33534(11) 0.24496(9) 0.87452(7) 0.01729(19) Uani 1 1 d . . . . .
N4 N 1.14408(13) 0.64975(10) 0.93885(8) 0.0261(2) Uani 1 1 d . . . . .
C1 C 1.19100(14) 0.44042(10) 0.89572(8) 0.0179(2) Uani 1 1 d . . . . .
C2 C 1.34674(13) 0.33803(10) 0.90950(7) 0.0173(2) Uani 1 1 d . . . . .
C3 C 1.50040(14) 0.32685(11) 0.95320(8) 0.0193(2) Uani 1 1 d . . . . .
H3 H 1.507071 0.392532 0.978388 0.023 Uiso 1 1 calc R U . . .
C4 C 1.63828(14) 0.22031(11) 0.95844(8) 0.0206(2) Uani 1 1 d . . . . .
H4 H 1.742221 0.211994 0.987284 0.025 Uiso 1 1 calc R U . . .
C5 C 1.62898(14) 0.12097(11) 0.92124(8) 0.0189(2) Uani 1 1 d . . . . .
C6 C 1.76762(14) 0.00811(11) 0.92666(8) 0.0223(2) Uani 1 1 d . . . . .
H6 H 1.872888 -0.003155 0.955512 0.027 Uiso 1 1 calc R U . . .
C7 C 1.75231(15) -0.08564(11) 0.89075(8) 0.0235(2) Uani 1 1 d . . . . .
H7 H 1.845744 -0.161883 0.895541 0.028 Uiso 1 1 calc R U . . .
C8 C 1.59771(15) -0.06817(11) 0.84689(8) 0.0224(2) Uani 1 1 d . . . . .
H8 H 1.588539 -0.132591 0.821043 0.027 Uiso 1 1 calc R U . . .
C9 C 1.45869(14) 0.04070(11) 0.84054(8) 0.0201(2) Uani 1 1 d . . . . .
H9 H 1.354669 0.050968 0.810941 0.024 Uiso 1 1 calc R U . . .
C10 C 1.47298(13) 0.13585(10) 0.87831(8) 0.0173(2) Uani 1 1 d . . . . .
C11 C 1.16249(13) 0.55568(11) 0.92025(8) 0.0198(2) Uani 1 1 d . . . . .
C12 C 0.78444(14) 0.49394(10) 0.79061(8) 0.0181(2) Uani 1 1 d . . . . .
C13 C 0.63232(14) 0.59611(10) 0.79014(8) 0.0206(2) Uani 1 1 d . . . . .
H13 H 0.632438 0.657477 0.821521 0.025 Uiso 1 1 calc R U . . .
C14 C 0.48226(14) 0.61073(11) 0.74568(8) 0.0212(2) Uani 1 1 d . . . . .
H14 H 0.381415 0.680814 0.746585 0.025 Uiso 1 1 calc R U . . .
C15 C 0.48183(14) 0.52093(10) 0.69965(8) 0.0195(2) Uani 1 1 d . . . . .
C16 C 0.63100(14) 0.41684(11) 0.70088(8) 0.0205(2) Uani 1 1 d . . . . .
H16 H 0.629169 0.354793 0.670561 0.025 Uiso 1 1 calc R U . . .
C17 C 0.78017(14) 0.40258(11) 0.74511(8) 0.0200(2) Uani 1 1 d . . . . .
H17 H 0.879876 0.331448 0.744983 0.024 Uiso 1 1 calc R U . . .
C18 C 0.19315(14) 0.63360(11) 0.64195(8) 0.0207(2) Uani 1 1 d . . . . .
H18A H 0.226457 0.713670 0.609724 0.025 Uiso 1 1 calc R U . . .
H18B H 0.137282 0.638742 0.705462 0.025 Uiso 1 1 calc R U . . .
C19 C 0.06808(14) 0.61541(11) 0.58244(8) 0.0210(2) Uani 1 1 d . . . . .
H19A H 0.039367 0.533569 0.614571 0.025 Uiso 1 1 calc R U . . .
H19B H 0.126075 0.610219 0.519338 0.025 Uiso 1 1 calc R U . . .
C20 C -0.10145(14) 0.72506(11) 0.56783(8) 0.0205(2) Uani 1 1 d . . . . .
H20A H -0.157931 0.731248 0.631036 0.025 Uiso 1 1 calc R U . . .
H20B H -0.072609 0.806613 0.534720 0.025 Uiso 1 1 calc R U . . .
C21 C -0.23059(14) 0.70672(11) 0.50935(8) 0.0210(2) Uani 1 1 d . . . . .
H21A H -0.173343 0.699367 0.446520 0.025 Uiso 1 1 calc R U . . .
H21B H -0.260212 0.625575 0.542892 0.025 Uiso 1 1 calc R U . . .
C22 C -0.39953(14) 0.81641(11) 0.49331(8) 0.0215(2) Uani 1 1 d . . . . .
H22A H -0.369466 0.897761 0.461235 0.026 Uiso 1 1 calc R U . . .
H22B H -0.457951 0.822414 0.556175 0.026 Uiso 1 1 calc R U . . .
C23 C -0.52795(14) 0.80053(11) 0.43290(8) 0.0207(2) Uani 1 1 d . . . . .
H23A H -0.563928 0.721958 0.466717 0.025 Uiso 1 1 calc R U . . .
H23B H -0.467841 0.789704 0.371361 0.025 Uiso 1 1 calc R U . . .
C24 C -0.69163(14) 0.91499(11) 0.41291(8) 0.0217(2) Uani 1 1 d . . . . .
H24A H -0.747932 0.927725 0.474704 0.026 Uiso 1 1 calc R U . . .
H24B H -0.654962 0.992705 0.377261 0.026 Uiso 1 1 calc R U . . .
C25 C -0.82712(14) 0.90140(11) 0.35603(8) 0.0202(2) Uani 1 1 d . . . . .
H25A H -0.866032 0.824735 0.391894 0.024 Uiso 1 1 calc R U . . .
H25B H -0.771427 0.888121 0.294267 0.024 Uiso 1 1 calc R U . . .
C26 C -0.98743(14) 1.01862(11) 0.33665(9) 0.0233(2) Uani 1 1 d . . . . .
H26A H -1.041397 1.032985 0.398413 0.028 Uiso 1 1 calc R U . . .
H26B H -0.948627 1.094927 0.299642 0.028 Uiso 1 1 calc R U . . .
C27 C -1.12523(15) 1.00469(12) 0.28168(9) 0.0274(3) Uani 1 1 d . . . . .
H27A H -1.074762 0.995590 0.218822 0.041 Uiso 1 1 calc R U . . .
H27B H -1.226446 1.080871 0.273357 0.041 Uiso 1 1 calc R U . . .
H27C H -1.163166 0.928645 0.317485 0.041 Uiso 1 1 calc R U . . .
B1 B 1.15374(15) 0.27816(11) 0.83059(9) 0.0170(2) Uani 1 1 d . . . . .

loop_
_atom_site_aniso_label
_atom_site_aniso_U_11
_atom_site_aniso_U_22
_atom_site_aniso_U_33
_atom_site_aniso_U_23
_atom_site_aniso_U_13
_atom_site_aniso_U_12
F1 0.0170(3) 0.0192(3) 0.0258(3) -0.0053(3) -0.0028(2) -0.0059(2)
F2 0.0183(3) 0.0228(3) 0.0203(3) -0.0084(3) -0.0025(2) -0.0027(2)
O1 0.0153(4) 0.0219(4) 0.0324(4) -0.0097(3) -0.0078(3) -0.0010(3)
N1 0.0144(4) 0.0177(4) 0.0181(4) -0.0047(3) -0.0008(3) -0.0040(3)
N2 0.0155(4) 0.0181(4) 0.0220(4) -0.0061(4) -0.0016(3) -0.0032(3)
N3 0.0145(4) 0.0172(4) 0.0203(4) -0.0055(3) -0.0015(3) -0.0040(3)
N4 0.0232(5) 0.0262(5) 0.0320(5) -0.0144(4) -0.0033(4) -0.0041(4)
C1 0.0160(5) 0.0200(5) 0.0191(5) -0.0069(4) -0.0010(4) -0.0056(4)
C2 0.0163(5) 0.0188(5) 0.0168(5) -0.0051(4) 0.0013(4) -0.0058(4)
C3 0.0191(5) 0.0221(5) 0.0191(5) -0.0062(4) -0.0017(4) -0.0083(4)
C4 0.0170(5) 0.0252(5) 0.0196(5) -0.0042(4) -0.0031(4) -0.0069(4)
C5 0.0159(5) 0.0217(5) 0.0173(5) -0.0028(4) -0.0006(4) -0.0055(4)
C6 0.0158(5) 0.0251(6) 0.0216(5) -0.0027(4) -0.0023(4) -0.0025(4)
C7 0.0197(5) 0.0205(5) 0.0243(6) -0.0034(4) 0.0014(4) -0.0010(4)
C8 0.0232(5) 0.0184(5) 0.0245(6) -0.0057(4) 0.0009(4) -0.0054(4)
C9 0.0173(5) 0.0197(5) 0.0230(5) -0.0056(4) -0.0020(4) -0.0047(4)
C10 0.0148(5) 0.0176(5) 0.0174(5) -0.0033(4) 0.0000(4) -0.0038(4)
C11 0.0154(5) 0.0233(5) 0.0209(5) -0.0079(4) -0.0016(4) -0.0038(4)
C12 0.0155(5) 0.0180(5) 0.0200(5) -0.0041(4) -0.0017(4) -0.0043(4)
C13 0.0184(5) 0.0181(5) 0.0259(6) -0.0076(4) -0.0016(4) -0.0042(4)
C14 0.0159(5) 0.0183(5) 0.0274(6) -0.0061(4) -0.0020(4) -0.0019(4)
C15 0.0150(5) 0.0203(5) 0.0218(5) -0.0035(4) -0.0030(4) -0.0047(4)
C16 0.0186(5) 0.0198(5) 0.0239(5) -0.0083(4) -0.0024(4) -0.0037(4)
C17 0.0154(5) 0.0199(5) 0.0237(5) -0.0072(4) -0.0025(4) -0.0018(4)
C18 0.0151(5) 0.0195(5) 0.0249(6) -0.0053(4) -0.0035(4) -0.0009(4)
C19 0.0163(5) 0.0214(5) 0.0238(5) -0.0056(4) -0.0041(4) -0.0027(4)
C20 0.0167(5) 0.0220(5) 0.0217(5) -0.0060(4) -0.0038(4) -0.0029(4)
C21 0.0172(5) 0.0220(5) 0.0232(5) -0.0068(4) -0.0039(4) -0.0030(4)
C22 0.0176(5) 0.0239(5) 0.0227(5) -0.0085(4) -0.0034(4) -0.0027(4)
C23 0.0171(5) 0.0239(5) 0.0212(5) -0.0083(4) -0.0024(4) -0.0031(4)
C24 0.0175(5) 0.0244(5) 0.0228(5) -0.0089(4) -0.0026(4) -0.0024(4)
C25 0.0162(5) 0.0218(5) 0.0218(5) -0.0070(4) -0.0015(4) -0.0031(4)
C26 0.0174(5) 0.0247(6) 0.0283(6) -0.0114(5) -0.0034(4) -0.0015(4)
C27 0.0184(5) 0.0302(6) 0.0341(7) -0.0109(5) -0.0061(5) -0.0033(5)
B1 0.0135(5) 0.0159(5) 0.0212(6) -0.0063(4) -0.0029(4) -0.0016(4)

loop_
_atom_type_symbol
_atom_type_description
_atom_type_scat_dispersion_real
_atom_type_scat_dispersion_imag
_atom_type_scat_source
C C 0.0181 0.0091 'International Tables Vol C Tables 4.2.6.8 and 6.1.1.4'
H H 0.0000 0.0000 'International Tables Vol C Tables 4.2.6.8 and 6.1.1.4'
B B 0.0090 0.0039 'International Tables Vol C Tables 4.2.6.8 and 6.1.1.4'
F F 0.0727 0.0534 'International Tables Vol C Tables 4.2.6.8 and 6.1.1.4'
N N 0.0311 0.0180 'International Tables Vol C Tables 4.2.6.8 and 6.1.1.4'
O O 0.0492 0.0322 'International Tables Vol C Tables 4.2.6.8 and 6.1.1.4'

loop_
_exptl_crystal_face_index_h
_exptl_crystal_face_index_k
_exptl_crystal_face_index_l
_exptl_crystal_face_perp_dist
0 1 0 0.0141
0 -1 0 0.0105
-1 0 0 0.2122
1 0 0 0.1953
0 1 1 0.0184
0 -1 -1 0.0350
0 0 -9 0.0371
0 0 9 0.0235
3 -1 -6 0.1205
-4 -1 4 0.1698

loop_
_geom_angle_atom_site_label_1
_geom_angle_atom_site_label_2
_geom_angle_atom_site_label_3
_geom_angle
_geom_angle_site_symmetry_1
_geom_angle_site_symmetry_3
_geom_angle_publ_flag
C15 O1 C18 118.46(9) . . ?
N2 N1 C1 117.36(9) . . ?
N2 N1 B1 134.73(9) . . ?
C1 N1 B1 107.90(8) . . ?
N1 N2 C12 123.22(9) . . ?
C2 N3 C10 121.66(9) . . ?
C2 N3 B1 111.80(9) . . ?
C10 N3 B1 126.54(9) . . ?
N1 C1 C2 111.71(9) . . ?
N1 C1 C11 122.65(9) . . ?
C2 C1 C11 125.59(10) . . ?
N3 C2 C1 111.09(9) . . ?
N3 C2 C3 121.05(10) . . ?
C1 C2 C3 127.86(10) . . ?
C2 C3 H3 120.6 . . ?
C4 C3 C2 118.80(10) . . ?
C4 C3 H3 120.6 . . ?
C3 C4 H4 119.5 . . ?
C3 C4 C5 120.94(10) . . ?
C5 C4 H4 119.5 . . ?
C6 C5 C4 122.76(10) . . ?
C6 C5 C10 118.80(10) . . ?
C10 C5 C4 118.44(10) . . ?
C5 C6 H6 119.6 . . ?
C7 C6 C5 120.80(10) . . ?
C7 C6 H6 119.6 . . ?
C6 C7 H7 120.2 . . ?
C6 C7 C8 119.59(10) . . ?
C8 C7 H7 120.2 . . ?
C7 C8 H8 119.3 . . ?
C9 C8 C7 121.37(11) . . ?
C9 C8 H8 119.3 . . ?
C8 C9 H9 120.4 . . ?
C8 C9 C10 119.18(10) . . ?
C10 C9 H9 120.4 . . ?
N3 C10 C5 119.10(10) . . ?
N3 C10 C9 120.65(9) . . ?
C9 C10 C5 120.25(10) . . ?
N4 C11 C1 177.94(12) . . ?
N2 C12 C13 111.32(9) . . ?
N2 C12 C17 130.90(10) . . ?
C13 C12 C17 117.76(10) . . ?
C12 C13 H13 118.7 . . ?
C14 C13 C12 122.52(10) . . ?
C14 C13 H13 118.7 . . ?
C13 C14 H14 120.6 . . ?
C13 C14 C15 118.83(10) . . ?
C15 C14 H14 120.6 . . ?
O1 C15 C14 125.04(10) . . ?
O1 C15 C16 115.39(10) . . ?
C14 C15 C16 119.58(10) . . ?
C15 C16 H16 119.3 . . ?
C17 C16 C15 121.45(10) . . ?
C17 C16 H16 119.3 . . ?
C12 C17 H17 120.1 . . ?
C16 C17 C12 119.83(10) . . ?
C16 C17 H17 120.1 . . ?
O1 C18 H18A 110.3 . . ?
O1 C18 H18B 110.3 . . ?
O1 C18 C19 106.95(9) . . ?
H18A C18 H18B 108.6 . . ?
C19 C18 H18A 110.3 . . ?
C19 C18 H18B 110.3 . . ?
C18 C19 H19A 109.3 . . ?
C18 C19 H19B 109.3 . . ?
C18 C19 C20 111.77(9) . . ?
H19A C19 H19B 107.9 . . ?
C20 C19 H19A 109.3 . . ?
C20 C19 H19B 109.3 . . ?
C19 C20 H20A 109.1 . . ?
C19 C20 H20B 109.1 . . ?
H20A C20 H20B 107.9 . . ?
C21 C20 C19 112.36(9) . . ?
C21 C20 H20A 109.1 . . ?
C21 C20 H20B 109.1 . . ?
C20 C21 H21A 109.0 . . ?
C20 C21 H21B 109.0 . . ?
H21A C21 H21B 107.8 . . ?
C22 C21 C20 112.84(9) . . ?
C22 C21 H21A 109.0 . . ?
C22 C21 H21B 109.0 . . ?
C21 C22 H22A 108.9 . . ?
C21 C22 H22B 108.9 . . ?
C21 C22 C23 113.27(9) . . ?
H22A C22 H22B 107.7 . . ?
C23 C22 H22A 108.9 . . ?
C23 C22 H22B 108.9 . . ?
C22 C23 H23A 109.1 . . ?
C22 C23 H23B 109.1 . . ?
C22 C23 C24 112.42(9) . . ?
H23A C23 H23B 107.9 . . ?
C24 C23 H23A 109.1 . . ?
C24 C23 H23B 109.1 . . ?
C23 C24 H24A 108.7 . . ?
C23 C24 H24B 108.7 . . ?
H24A C24 H24B 107.6 . . ?
C25 C24 C23 114.40(9) . . ?
C25 C24 H24A 108.7 . . ?
C25 C24 H24B 108.7 . . ?
C24 C25 H25A 109.1 . . ?
C24 C25 H25B 109.1 . . ?
C24 C25 C26 112.62(9) . . ?
H25A C25 H25B 107.8 . . ?
C26 C25 H25A 109.1 . . ?
C26 C25 H25B 109.1 . . ?
C25 C26 H26A 109.0 . . ?
C25 C26 H26B 109.0 . . ?
H26A C26 H26B 107.8 . . ?
C27 C26 C25 112.97(9) . . ?
C27 C26 H26A 109.0 . . ?
C27 C26 H26B 109.0 . . ?
C26 C27 H27A 109.5 . . ?
C26 C27 H27B 109.5 . . ?
C26 C27 H27C 109.5 . . ?
H27A C27 H27B 109.5 . . ?
H27A C27 H27C 109.5 . . ?
H27B C27 H27C 109.5 . . ?
F1 B1 N1 109.94(8) . . ?
F1 B1 N3 112.42(9) . . ?
F2 B1 F1 113.54(9) . . ?
F2 B1 N1 111.04(9) . . ?
F2 B1 N3 111.31(9) . . ?
N3 B1 N1 97.50(8) . . ?

loop_
_geom_bond_atom_site_label_1
_geom_bond_atom_site_label_2
_geom_bond_distance
_geom_bond_site_symmetry_2
_geom_bond_publ_flag
F1 B1 1.3675(14) . ?
F2 B1 1.3637(14) . ?
O1 C15 1.3531(13) . ?
O1 C18 1.4395(12) . ?
N1 N2 1.2938(12) . ?
N1 C1 1.3718(14) . ?
N1 B1 1.6362(14) . ?
N2 C12 1.3931(14) . ?
N3 C2 1.3449(14) . ?
N3 C10 1.3811(13) . ?
N3 B1 1.5617(14) . ?
N4 C11 1.1503(15) . ?
C1 C2 1.4133(14) . ?
C1 C11 1.4144(15) . ?
C2 C3 1.4166(15) . ?
C3 H3 0.9500 . ?
C3 C4 1.3608(15) . ?
C4 H4 0.9500 . ?
C4 C5 1.4261(16) . ?
C5 C6 1.4103(15) . ?
C5 C10 1.4149(15) . ?
C6 H6 0.9500 . ?
C6 C7 1.3722(17) . ?
C7 H7 0.9500 . ?
C7 C8 1.4039(16) . ?
C8 H8 0.9500 . ?
C8 C9 1.3809(15) . ?
C9 H9 0.9500 . ?
C9 C10 1.4015(15) . ?
C12 C13 1.4057(14) . ?
C12 C17 1.4114(16) . ?
C13 H13 0.9500 . ?
C13 C14 1.3852(15) . ?
C14 H14 0.9500 . ?
C14 C15 1.3918(16) . ?
C15 C16 1.4026(15) . ?
C16 H16 0.9500 . ?
C16 C17 1.3781(15) . ?
C17 H17 0.9500 . ?
C18 H18A 0.9900 . ?
C18 H18B 0.9900 . ?
C18 C19 1.5109(15) . ?
C19 H19A 0.9900 . ?
C19 H19B 0.9900 . ?
C19 C20 1.5278(14) . ?
C20 H20A 0.9900 . ?
C20 H20B 0.9900 . ?
C20 C21 1.5267(14) . ?
C21 H21A 0.9900 . ?
C21 H21B 0.9900 . ?
C21 C22 1.5252(14) . ?
C22 H22A 0.9900 . ?
C22 H22B 0.9900 . ?
C22 C23 1.5279(15) . ?
C23 H23A 0.9900 . ?
C23 H23B 0.9900 . ?
C23 C24 1.5286(14) . ?
C24 H24A 0.9900 . ?
C24 H24B 0.9900 . ?
C24 C25 1.5244(15) . ?
C25 H25A 0.9900 . ?
C25 H25B 0.9900 . ?
C25 C26 1.5291(14) . ?
C26 H26A 0.9900 . ?
C26 H26B 0.9900 . ?
C26 C27 1.5228(15) . ?
C27 H27A 0.9800 . ?
C27 H27B 0.9800 . ?
C27 H27C 0.9800 . ?

loop_
_geom_torsion_atom_site_label_1
_geom_torsion_atom_site_label_2
_geom_torsion_atom_site_label_3
_geom_torsion_atom_site_label_4
_geom_torsion
_geom_torsion_site_symmetry_1
_geom_torsion_site_symmetry_2
_geom_torsion_site_symmetry_3
_geom_torsion_site_symmetry_4
_geom_torsion_publ_flag
O1 C15 C16 C17 178.80(10) . . . . ?
O1 C18 C19 C20 179.12(9) . . . . ?
N1 N2 C12 C13 175.89(9) . . . . ?
N1 N2 C12 C17 -5.71(18) . . . . ?
N1 C1 C2 N3 0.43(13) . . . . ?
N1 C1 C2 C3 -179.71(10) . . . . ?
N2 N1 C1 C2 178.55(9) . . . . ?
N2 N1 C1 C11 -3.91(15) . . . . ?
N2 N1 B1 F1 -61.32(15) . . . . ?
N2 N1 B1 F2 65.18(15) . . . . ?
N2 N1 B1 N3 -178.50(11) . . . . ?
N2 C12 C13 C14 177.46(10) . . . . ?
N2 C12 C17 C16 -177.23(11) . . . . ?
N3 C2 C3 C4 0.70(16) . . . . ?
C1 N1 N2 C12 179.06(9) . . . . ?
C1 N1 B1 F1 117.05(9) . . . . ?
C1 N1 B1 F2 -116.46(9) . . . . ?
C1 N1 B1 N3 -0.14(10) . . . . ?
C1 C2 C3 C4 -179.15(10) . . . . ?
C2 N3 C10 C5 0.85(15) . . . . ?
C2 N3 C10 C9 -179.37(10) . . . . ?
C2 N3 B1 F1 -114.83(10) . . . . ?
C2 N3 B1 F2 116.50(10) . . . . ?
C2 N3 B1 N1 0.40(10) . . . . ?
C2 C3 C4 C5 -0.33(16) . . . . ?
C3 C4 C5 C6 -178.89(10) . . . . ?
C3 C4 C5 C10 0.23(16) . . . . ?
C4 C5 C6 C7 179.34(11) . . . . ?
C4 C5 C10 N3 -0.47(15) . . . . ?
C4 C5 C10 C9 179.75(10) . . . . ?
C5 C6 C7 C8 0.90(17) . . . . ?
C6 C5 C10 N3 178.69(10) . . . . ?
C6 C5 C10 C9 -1.09(16) . . . . ?
C6 C7 C8 C9 -1.19(17) . . . . ?
C7 C8 C9 C10 0.32(17) . . . . ?
C8 C9 C10 N3 -178.95(10) . . . . ?
C8 C9 C10 C5 0.82(16) . . . . ?
C10 N3 C2 C1 178.90(9) . . . . ?
C10 N3 C2 C3 -0.98(16) . . . . ?
C10 N3 B1 F1 65.77(13) . . . . ?
C10 N3 B1 F2 -62.89(13) . . . . ?
C10 N3 B1 N1 -178.99(9) . . . . ?
C10 C5 C6 C7 0.22(16) . . . . ?
C11 C1 C2 N3 -177.03(10) . . . . ?
C11 C1 C2 C3 2.83(18) . . . . ?
C12 C13 C14 C15 -0.01(17) . . . . ?
C13 C12 C17 C16 1.09(16) . . . . ?
C13 C14 C15 O1 -178.90(10) . . . . ?
C13 C14 C15 C16 1.27(17) . . . . ?
C14 C15 C16 C17 -1.36(17) . . . . ?
C15 O1 C18 C19 177.14(9) . . . . ?
C15 C16 C17 C12 0.14(17) . . . . ?
C17 C12 C13 C14 -1.17(17) . . . . ?
C18 O1 C15 C14 4.68(16) . . . . ?
C18 O1 C15 C16 -175.49(9) . . . . ?
C18 C19 C20 C21 -178.94(9) . . . . ?
C19 C20 C21 C22 -179.33(9) . . . . ?
C20 C21 C22 C23 178.68(9) . . . . ?
C21 C22 C23 C24 -176.74(9) . . . . ?
C22 C23 C24 C25 -177.78(9) . . . . ?
C23 C24 C25 C26 -179.30(9) . . . . ?
C24 C25 C26 C27 -178.78(10) . . . . ?
B1 N1 N2 C12 -2.70(18) . . . . ?
B1 N1 C1 C2 -0.14(12) . . . . ?
B1 N1 C1 C11 177.41(10) . . . . ?
B1 N3 C2 C1 -0.53(12) . . . . ?
B1 N3 C2 C3 179.60(9) . . . . ?
B1 N3 C10 C5 -179.81(9) . . . . ?
B1 N3 C10 C9 -0.03(16) . . . . ?

loop_
_exptl_oxdiff_crystal_face_indexfrac_h
_exptl_oxdiff_crystal_face_indexfrac_k
_exptl_oxdiff_crystal_face_indexfrac_l
_exptl_oxdiff_crystal_face_x
_exptl_oxdiff_crystal_face_y
_exptl_oxdiff_crystal_face_z
-0.0006 1.0010 0.0017 0.0437 -0.1402 -0.0156
0.0003 -1.0010 -0.0011 -0.0437 0.1402 0.0157
-1.0008 -0.0008 0.0047 -0.0802 -0.1017 0.1557
1.0008 0.0008 -0.0047 0.0802 0.1017 -0.1557
-0.0015 0.9974 1.0041 -0.0586 -0.1343 -0.0574
0.0015 -0.9974 -1.0041 0.0586 0.1343 0.0574
0.0142 0.0528 -8.9934 0.9189 -0.0552 0.3739
-0.0142 -0.0528 8.9934 -0.9189 0.0552 -0.3739
3.0164 -0.9707 -6.0219 0.8106 0.4099 -0.2022
-4.0141 -1.0244 4.0142 -0.7731 -0.2430 0.4730
